data_2215444
loop_
_publ_author_name
'Xian-Qiang Huang'
'Jin-Xian Wang'

_publ_section_title
;
 2,4-Dibenzoyl-1-phenyl-3,5-di2-thienylcyclohexanol
;
_journal_coeditor_code CV2306
_journal_issue 10
_journal_name_full 'Acta Crystallographica Section E'
_journal_page_first o4168
_journal_page_last o4168
_journal_paper_doi 10.1107/S1600536807046843
_journal_volume 63
_journal_year 2007
_chemical_formula_iupac 'C34 H28 O3 S2'
_chemical_formula_moiety 'C34 H28 O3 S2'
_chemical_formula_sum 'C34 H28 O3 S2'
_chemical_formula_weight 548.68
_chemical_name_systematic
;
2,4-Dibenzoyl-1-phenyl-3,5-di-2-thienylcyclohexanol
;
_space_group_IT_number 61
_symmetry_cell_setting orthorhombic
_symmetry_space_group_name_Hall '-P 2ac 2ab'
_symmetry_space_group_name_H-M 'P b c a'
_atom_sites_solution_hydrogens geom
_atom_sites_solution_primary direct
_atom_sites_solution_secondary difmap
_audit_creation_method SHELXL-97
_cell_angle_alpha 90.00
_cell_angle_beta 90.00
_cell_angle_gamma 90.00
_cell_formula_units_Z 8
_cell_length_a 19.477(3)
_cell_length_b 12.1666(19)
_cell_length_c 23.970(4)
_cell_measurement_reflns_used 3335
_cell_measurement_temperature 298(2)
_cell_measurement_theta_max 25.547
_cell_measurement_theta_min 2.605
_cell_volume 5680.1(16)
_computing_cell_refinement 'SAINT (Siemens, 1996)'
_computing_data_collection 'SMART (Siemens, 1996)'
_computing_data_reduction 'SAINT (Siemens, 1996)'
_computing_molecular_graphics 'SHELXTL (Sheldrick, 1997b)'
_computing_publication_material 'SHELXTL (Sheldrick, 1997b)'
_computing_structure_refinement 'SHELXL97 (Sheldrick, 1997a)'
_computing_structure_solution 'SHELXS97 (Sheldrick, 1997a)'
_diffrn_ambient_temperature 298(2)
_diffrn_measured_fraction_theta_full 0.979
_diffrn_measured_fraction_theta_max 0.979
_diffrn_measurement_device_type 'Bruker SMART CCD area-detector'
_diffrn_measurement_method '\f and \w'
_diffrn_radiation_monochromator graphite
_diffrn_radiation_source 'fine-focus sealed tube'
_diffrn_radiation_type MoK\a
_diffrn_radiation_wavelength 0.71073
_diffrn_reflns_av_R_equivalents 0.0799
_diffrn_reflns_av_sigmaI/netI 0.0818
_diffrn_reflns_limit_h_max 18
_diffrn_reflns_limit_h_min -23
_diffrn_reflns_limit_k_max 14
_diffrn_reflns_limit_k_min -14
_diffrn_reflns_limit_l_max 27
_diffrn_reflns_limit_l_min -28
_diffrn_reflns_number 26904
_diffrn_reflns_theta_full 25.01
_diffrn_reflns_theta_max 25.01
_diffrn_reflns_theta_min 2.00
_exptl_absorpt_coefficient_mu 0.221
_exptl_absorpt_correction_T_max 0.9825
_exptl_absorpt_correction_T_min 0.8918
_exptl_absorpt_correction_type multi-scan
_exptl_absorpt_process_details '(SADABS; Sheldrick, 1996)'
_exptl_crystal_colour colourless
_exptl_crystal_density_diffrn 1.283
_exptl_crystal_density_method 'not measured'
_exptl_crystal_description stick
_exptl_crystal_F_000 2304
_exptl_crystal_size_max 0.53
_exptl_crystal_size_mid 0.17
_exptl_crystal_size_min 0.08
_refine_diff_density_max 0.766
_refine_diff_density_min -0.610
_refine_ls_extinction_method none
_refine_ls_goodness_of_fit_ref 1.024
_refine_ls_hydrogen_treatment constr
_refine_ls_matrix_type full
_refine_ls_number_parameters 352
_refine_ls_number_reflns 4916
_refine_ls_number_restraints 0
_refine_ls_restrained_S_all 1.027
_refine_ls_R_factor_all 0.1563
_refine_ls_R_factor_gt 0.0772
_refine_ls_shift/su_max 0.000
_refine_ls_shift/su_mean 0.000
_refine_ls_structure_factor_coef Fsqd
_refine_ls_weighting_details 'calc w=1/[\s^2^(Fo^2^)+(0.1283P)^2^+5.0247P] where P=(Fo^2^+2Fc^2^)/3'
_refine_ls_weighting_scheme calc
_refine_ls_wR_factor_gt 0.2000
_refine_ls_wR_factor_ref 0.2687
_reflns_number_gt 2398
_reflns_number_total 4916
_reflns_threshold_expression I>2\s(I)
_cod_data_source_file cv2306.cif
_cod_data_source_block I
_cod_original_cell_volume 5680.2(16)
_cod_database_code 2215444
_cod_database_fobs_code 2215444

loop_
_symmetry_equiv_pos_as_xyz
'x, y, z'
'-x+1/2, -y, z+1/2'
'-x, y+1/2, -z+1/2'
'x+1/2, -y+1/2, -z'
'-x, -y, -z'
'x-1/2, y, -z-1/2'
'x, -y-1/2, z-1/2'
'-x-1/2, y-1/2, z'

loop_
_atom_site_type_symbol
_atom_site_label
_atom_site_fract_x
_atom_site_fract_y
_atom_site_fract_z
_atom_site_U_iso_or_equiv
_atom_site_adp_type
_atom_site_calc_flag
_atom_site_refinement_flags
_atom_site_occupancy
O O1 0.28423(19) 0.6427(3) 0.03495(16) 0.0698(11) Uani d . 1
H H1 0.2465 0.6726 0.0334 0.105 Uiso calc R 1
O O2 0.15784(18) 0.6294(3) 0.07682(17) 0.0677(11) Uani d . 1
O O3 0.3657(2) 0.5494(3) 0.20752(16) 0.0656(10) Uani d . 1
S S1 0.20614(8) 0.29648(12) 0.17794(6) 0.0693(5) Uani d . 1
S S2 0.52146(10) 0.51469(18) 0.11031(9) 0.0962(7) Uani d . 1
C C1 0.2765(2) 0.5261(4) 0.02428(19) 0.0477(12) Uani d . 1
C C2 0.2313(2) 0.4741(4) 0.07074(19) 0.0434(11) Uani d . 1
H H2 0.2255 0.3958 0.0625 0.052 Uiso calc R 1
C C3 0.2641(2) 0.4855(4) 0.12933(18) 0.0430(11) Uani d . 1
H H3 0.2678 0.5643 0.1373 0.052 Uiso calc R 1
C C4 0.3367(2) 0.4390(4) 0.12956(18) 0.0418(11) Uani d . 1
H H4 0.3345 0.3598 0.1223 0.050 Uiso calc R 1
C C5 0.3822(2) 0.4937(4) 0.0843(2) 0.0487(12) Uani d . 1
H H5 0.3842 0.5727 0.0920 0.058 Uiso calc R 1
C C6 0.3487(2) 0.4774(4) 0.0277(2) 0.0511(12) Uani d . 1
H H6A 0.3462 0.3993 0.0198 0.061 Uiso calc R 1
H H6B 0.3772 0.5111 -0.0007 0.061 Uiso calc R 1
C C7 0.2462(3) 0.5062(4) -0.0332(2) 0.0514(12) Uani d . 1
C C8 0.2346(4) 0.3995(5) -0.0542(3) 0.086(2) Uani d . 1
H H8 0.2420 0.3388 -0.0314 0.103 Uiso calc R 1
C C9 0.2124(4) 0.3843(6) -0.1082(3) 0.092(2) Uani d . 1
H H9 0.2057 0.3135 -0.1218 0.110 Uiso calc R 1
C C10 0.2006(3) 0.4698(6) -0.1410(3) 0.0753(17) Uani d . 1
H H10 0.1858 0.4575 -0.1774 0.090 Uiso calc R 1
C C11 0.2092(3) 0.5711(7) -0.1239(3) 0.086(2) Uani d . 1
H H11 0.2008 0.6292 -0.1482 0.103 Uiso calc R 1
C C12 0.2301(3) 0.5915(4) -0.0712(2) 0.0579(14) Uani d . 1
H H12 0.2341 0.6641 -0.0594 0.069 Uiso calc R 1
C C13 0.1598(3) 0.5287(4) 0.0718(2) 0.0493(12) Uani d . 1
C C14 0.0959(3) 0.4646(4) 0.0683(2) 0.0504(12) Uani d . 1
C C15 0.0930(3) 0.3540(4) 0.0557(2) 0.0605(14) Uani d . 1
H H15 0.1334 0.3148 0.0499 0.073 Uiso calc R 1
C C16 0.0307(3) 0.3015(5) 0.0517(3) 0.0740(17) Uani d . 1
H H16 0.0296 0.2270 0.0431 0.089 Uiso calc R 1
C C17 -0.0284(3) 0.3552(6) 0.0599(3) 0.0797(18) Uani d . 1
H H17 -0.0701 0.3184 0.0569 0.096 Uiso calc R 1
C C18 -0.0271(3) 0.4650(7) 0.0727(3) 0.0821(19) Uani d . 1
H H18 -0.0682 0.5019 0.0786 0.099 Uiso calc R 1
C C19 0.0338(3) 0.5217(5) 0.0771(2) 0.0641(15) Uani d . 1
H H19 0.0339 0.5962 0.0857 0.077 Uiso calc R 1
C C20 0.3696(2) 0.4576(4) 0.1866(2) 0.0472(12) Uani d . 1
C C21 0.4073(2) 0.3687(4) 0.2159(2) 0.0514(12) Uani d . 1
C C22 0.4086(3) 0.2613(5) 0.1975(3) 0.0751(17) Uani d . 1
H H22 0.3836 0.2411 0.1660 0.090 Uiso calc R 1
C C23 0.4472(4) 0.1832(6) 0.2260(3) 0.096(2) Uani d . 1
H H23 0.4461 0.1102 0.2145 0.115 Uiso calc R 1
C C24 0.4863(4) 0.2127(7) 0.2703(3) 0.092(2) Uani d . 1
H H24 0.5139 0.1608 0.2879 0.111 Uiso calc R 1
C C25 0.4850(4) 0.3185(8) 0.2891(3) 0.099(2) Uani d . 1
H H25 0.5108 0.3377 0.3203 0.119 Uiso calc R 1
C C26 0.4461(3) 0.3978(6) 0.2624(2) 0.0746(17) Uani d . 1
H H26 0.4458 0.4698 0.2755 0.089 Uiso calc R 1
C C27 0.2211(2) 0.4357(4) 0.17447(19) 0.0461(11) Uani d . 1
C C28 0.1907(3) 0.4878(5) 0.2192(2) 0.0691(16) Uani d . 1
H H28 0.1918 0.5633 0.2254 0.083 Uiso calc R 1
C C29 0.1577(4) 0.4108(7) 0.2542(3) 0.099(2) Uani d . 1
H H29 0.1347 0.4313 0.2865 0.119 Uiso calc R 1
C C30 0.1620(3) 0.3066(6) 0.2374(3) 0.0780(18) Uani d . 1
H H30 0.1429 0.2473 0.2563 0.094 Uiso calc R 1
C C31 0.4541(3) 0.4490(4) 0.0861(2) 0.0549(13) Uani d U 1
C C32 0.4758(2) 0.3415(4) 0.0676(2) 0.0520(13) Uani d U 1
H H32 0.4477 0.2907 0.0498 0.062 Uiso calc R 1
C C33 0.5462(4) 0.3241(7) 0.0806(3) 0.096(2) Uani d . 1
H H33 0.5686 0.2576 0.0746 0.116 Uiso calc R 1
C C34 0.5765(3) 0.4104(8) 0.1017(3) 0.098(3) Uani d . 1
H H34 0.6228 0.4136 0.1108 0.118 Uiso calc R 1

loop_
_atom_site_aniso_label
_atom_site_aniso_U_11
_atom_site_aniso_U_22
_atom_site_aniso_U_33
_atom_site_aniso_U_12
_atom_site_aniso_U_13
_atom_site_aniso_U_23
O1 0.077(3) 0.052(2) 0.080(3) -0.0065(18) -0.008(2) 0.0067(19)
O2 0.063(2) 0.043(2) 0.097(3) 0.0091(17) 0.002(2) -0.006(2)
O3 0.075(3) 0.050(2) 0.072(2) 0.0017(18) -0.0136(19) -0.0172(19)
S1 0.0824(11) 0.0493(9) 0.0763(10) -0.0061(7) 0.0135(8) 0.0047(7)
S2 0.0794(13) 0.1066(16) 0.1025(15) -0.0131(11) -0.0025(10) -0.0136(11)
C1 0.055(3) 0.043(3) 0.045(3) 0.000(2) 0.000(2) 0.001(2)
C2 0.048(3) 0.033(2) 0.050(3) 0.002(2) -0.001(2) -0.003(2)
C3 0.045(3) 0.037(3) 0.047(3) 0.000(2) -0.005(2) -0.004(2)
C4 0.043(3) 0.034(2) 0.049(3) -0.0024(19) -0.002(2) -0.002(2)
C5 0.053(3) 0.043(3) 0.050(3) -0.005(2) 0.003(2) 0.004(2)
C6 0.049(3) 0.056(3) 0.048(3) 0.004(2) 0.001(2) 0.005(2)
C7 0.053(3) 0.053(3) 0.048(3) 0.004(2) -0.004(2) 0.005(2)
C8 0.139(6) 0.053(4) 0.066(4) 0.015(4) -0.026(4) 0.001(3)
C9 0.118(6) 0.088(5) 0.069(4) 0.005(4) -0.020(4) -0.017(4)
C10 0.078(4) 0.093(5) 0.055(4) 0.002(4) -0.006(3) 0.006(4)
C11 0.089(5) 0.089(5) 0.079(5) -0.001(4) -0.014(4) 0.029(4)
C12 0.058(3) 0.048(3) 0.067(4) -0.003(2) -0.012(3) 0.023(3)
C13 0.054(3) 0.037(3) 0.057(3) 0.008(2) 0.000(2) -0.006(2)
C14 0.053(3) 0.043(3) 0.055(3) 0.005(2) -0.004(2) 0.003(2)
C15 0.055(3) 0.052(3) 0.074(4) 0.000(3) -0.003(3) -0.001(3)
C16 0.065(4) 0.069(4) 0.089(4) -0.014(3) -0.009(3) -0.002(3)
C17 0.059(4) 0.086(5) 0.095(5) -0.011(3) -0.010(3) 0.006(4)
C18 0.053(4) 0.099(5) 0.094(5) 0.015(3) 0.003(3) 0.015(4)
C19 0.045(3) 0.067(4) 0.081(4) 0.010(3) 0.006(3) 0.007(3)
C20 0.045(3) 0.046(3) 0.051(3) -0.003(2) -0.002(2) 0.000(2)
C21 0.046(3) 0.060(3) 0.049(3) 0.002(2) -0.004(2) 0.007(2)
C22 0.090(4) 0.046(3) 0.090(4) 0.006(3) -0.032(3) 0.003(3)
C23 0.106(5) 0.068(4) 0.114(6) 0.020(4) -0.023(5) 0.025(4)
C24 0.086(5) 0.097(6) 0.094(5) 0.026(4) -0.018(4) 0.031(4)
C25 0.100(5) 0.131(7) 0.066(4) 0.032(5) -0.027(4) 0.004(4)
C26 0.075(4) 0.091(5) 0.058(4) 0.015(3) -0.011(3) -0.008(3)
C27 0.046(3) 0.043(3) 0.049(3) 0.002(2) 0.002(2) -0.001(2)
C28 0.089(4) 0.055(4) 0.063(3) -0.003(3) 0.025(3) -0.009(3)
C29 0.117(6) 0.110(6) 0.069(4) -0.020(5) 0.043(4) -0.006(4)
C30 0.074(4) 0.089(5) 0.071(4) -0.018(3) 0.015(3) 0.013(4)
C31 0.054(3) 0.057(3) 0.054(3) 0.002(2) 0.007(2) 0.004(2)
C32 0.025(2) 0.034(2) 0.097(4) 0.0049(18) 0.004(2) -0.010(2)
C33 0.076(5) 0.106(6) 0.107(6) 0.035(4) -0.006(4) -0.004(5)
C34 0.052(4) 0.181(9) 0.062(4) -0.005(5) 0.000(3) 0.022(5)

loop_
_atom_type_symbol
_atom_type_description
_atom_type_scat_dispersion_real
_atom_type_scat_dispersion_imag
_atom_type_scat_source
C C 0.0033 0.0016 'International Tables Vol C Tables 4.2.6.8 and 6.1.1.4'
H H 0.0000 0.0000 'International Tables Vol C Tables 4.2.6.8 and 6.1.1.4'
O O 0.0106 0.0060 'International Tables Vol C Tables 4.2.6.8 and 6.1.1.4'
S S 0.1246 0.1234 'International Tables Vol C Tables 4.2.6.8 and 6.1.1.4'

loop_
_geom_angle_atom_site_label_1
_geom_angle_atom_site_label_2
_geom_angle_atom_site_label_3
_geom_angle_site_symmetry_1
_geom_angle
C1 O1 H1 . 109.5
C30 S1 C27 . 93.2(3)
C31 S2 C34 . 95.7(4)
O1 C1 C7 . 110.9(4)
O1 C1 C6 . 106.0(4)
C7 C1 C6 . 110.2(4)
O1 C1 C2 . 109.3(4)
C7 C1 C2 . 111.4(4)
C6 C1 C2 . 109.0(4)
C13 C2 C3 . 108.6(4)
C13 C2 C1 . 110.4(4)
C3 C2 C1 . 112.3(4)
C13 C2 H2 . 108.5
C3 C2 H2 . 108.5
C1 C2 H2 . 108.5
C27 C3 C4 . 111.5(4)
C27 C3 C2 . 112.8(4)
C4 C3 C2 . 110.7(4)
C27 C3 H3 . 107.1
C4 C3 H3 . 107.1
C2 C3 H3 . 107.1
C3 C4 C20 . 109.7(4)
C3 C4 C5 . 111.6(4)
C20 C4 C5 . 108.8(4)
C3 C4 H4 . 108.9
C20 C4 H4 . 108.9
C5 C4 H4 . 108.9
C31 C5 C6 . 112.2(4)
C31 C5 C4 . 111.0(4)
C6 C5 C4 . 108.8(4)
C31 C5 H5 . 108.2
C6 C5 H5 . 108.2
C4 C5 H5 . 108.2
C5 C6 C1 . 113.1(4)
C5 C6 H6A . 108.9
C1 C6 H6A . 108.9
C5 C6 H6B . 108.9
C1 C6 H6B . 108.9
H6A C6 H6B . 107.8
C8 C7 C12 . 114.3(5)
C8 C7 C1 . 122.2(4)
C12 C7 C1 . 123.5(5)
C9 C8 C7 . 120.6(6)
C9 C8 H8 . 119.7
C7 C8 H8 . 119.7
C10 C9 C8 . 120.5(7)
C10 C9 H9 . 119.8
C8 C9 H9 . 119.8
C11 C10 C9 . 122.1(6)
C11 C10 H10 . 118.9
C9 C10 H10 . 118.9
C10 C11 C12 . 120.3(6)
C10 C11 H11 . 119.8
C12 C11 H11 . 119.8
C11 C12 C7 . 122.2(6)
C11 C12 H12 . 118.9
C7 C12 H12 . 118.9
O2 C13 C14 1 120.4(4)
O2 C13 C14 . 120.4(4)
O2 C13 C2 1 117.2(4)
O2 C13 C2 . 117.2(4)
C14 C13 C2 . 122.3(4)
C15 C14 C19 . 118.5(5)
C15 C14 C13 . 124.3(5)
C19 C14 C13 . 117.2(5)
C16 C15 C14 . 120.3(5)
C16 C15 H15 . 119.8
C14 C15 H15 . 119.8
C17 C16 C15 . 121.5(6)
C17 C16 H16 . 119.3
C15 C16 H16 . 119.3
C16 C17 C18 . 119.5(6)
C16 C17 H17 . 120.2
C18 C17 H17 . 120.2
C17 C18 C19 . 121.5(6)
C17 C18 H18 . 119.2
C19 C18 H18 . 119.2
C18 C19 C14 . 118.7(6)
C18 C19 H19 . 120.6
C14 C19 H19 . 120.6
O3 C20 C21 . 120.0(4)
O3 C20 C4 . 118.4(4)
C21 C20 C4 . 121.5(4)
C22 C21 C26 . 119.1(5)
C22 C21 C20 . 123.3(5)
C26 C21 C20 . 117.5(5)
C21 C22 C23 . 120.0(6)
C21 C22 H22 . 120.0
C23 C22 H22 . 120.0
C24 C23 C22 . 120.6(7)
C24 C23 H23 . 119.7
C22 C23 H23 . 119.7
C23 C24 C25 . 119.8(6)
C23 C24 H24 . 120.1
C25 C24 H24 . 120.1
C24 C25 C26 . 121.1(7)
C24 C25 H25 . 119.5
C26 C25 H25 . 119.5
C25 C26 C21 . 119.4(6)
C25 C26 H26 . 120.3
C21 C26 H26 . 120.3
C28 C27 C3 . 128.1(4)
C28 C27 S1 . 110.0(4)
C3 C27 S1 . 121.9(3)
C27 C28 C29 . 110.6(5)
C27 C28 H28 . 124.7
C29 C28 H28 . 124.7
C30 C29 C28 . 115.0(6)
C30 C29 H29 . 122.5
C28 C29 H29 . 122.5
C29 C30 S1 . 111.1(5)
C29 C30 H30 . 124.4
S1 C30 H30 . 124.4
C32 C31 C5 . 126.3(5)
C32 C31 S2 . 108.4(4)
C5 C31 S2 . 125.3(4)
C33 C32 C31 . 110.5(5)
C33 C32 H32 . 124.7
C31 C32 H32 . 124.7
C34 C33 C32 . 113.6(7)
C34 C33 H33 . 123.2
C32 C33 H33 . 123.2
C33 C34 S2 . 111.6(5)
C33 C34 H34 . 124.2
S2 C34 H34 . 124.2

loop_
_geom_bond_atom_site_label_1
_geom_bond_atom_site_label_2
_geom_bond_site_symmetry_2
_geom_bond_distance
O1 C1 . 1.450(6)
O1 H1 . 0.8200
O2 C13 . 1.232(6)
O3 C20 . 1.226(6)
S1 C30 . 1.669(6)
S1 C27 . 1.721(5)
S2 C31 . 1.643(6)
S2 C34 . 1.673(9)
C1 C7 . 1.519(7)
C1 C6 . 1.527(7)
C1 C2 . 1.554(7)
C2 C13 . 1.543(7)
C2 C3 . 1.549(6)
C2 H2 . 0.9800
C3 C27 . 1.496(6)
C3 C4 . 1.523(6)
C3 H3 . 0.9800
C4 C20 . 1.527(6)
C4 C5 . 1.551(6)
C4 H4 . 0.9800
C5 C31 . 1.502(7)
C5 C6 . 1.519(7)
C5 H5 . 0.9800
C6 H6A . 0.9700
C6 H6B . 0.9700
C7 C8 . 1.411(8)
C7 C12 . 1.415(7)
C8 C9 . 1.378(9)
C8 H8 . 0.9300
C9 C10 . 1.323(9)
C9 H9 . 0.9300
C10 C11 . 1.309(9)
C10 H10 . 0.9300
C11 C12 . 1.352(8)
C11 H11 . 0.9300
C12 H12 . 0.9300
C13 O2 1 1.232(6)
C13 C14 . 1.471(7)
C14 C15 . 1.380(7)
C14 C19 . 1.412(7)
C15 C16 . 1.375(8)
C15 H15 . 0.9300
C16 C17 . 1.338(9)
C16 H16 . 0.9300
C17 C18 . 1.370(9)
C17 H17 . 0.9300
C18 C19 . 1.375(9)
C18 H18 . 0.9300
C19 H19 . 0.9300
C20 C21 . 1.484(7)
C21 C22 . 1.379(7)
C21 C26 . 1.394(7)
C22 C23 . 1.391(8)
C22 H22 . 0.9300
C23 C24 . 1.356(10)
C23 H23 . 0.9300
C24 C25 . 1.364(10)
C24 H24 . 0.9300
C25 C26 . 1.383(9)
C25 H25 . 0.9300
C26 H26 . 0.9300
C27 C28 . 1.378(7)
C28 C29 . 1.413(8)
C28 H28 . 0.9300
C29 C30 . 1.332(9)
C29 H29 . 0.9300
C30 H30 . 0.9300
C31 C32 . 1.444(7)
C32 C33 . 1.422(9)
C32 H32 . 0.9300
C33 C34 . 1.307(10)
C33 H33 . 0.9300
C34 H34 . 0.9300

loop_
_geom_hbond_atom_site_label_D
_geom_hbond_atom_site_label_H
_geom_hbond_atom_site_label_A
_geom_hbond_site_symmetry_A
_geom_hbond_distance_DH
_geom_hbond_distance_HA
_geom_hbond_distance_DA
_geom_hbond_angle_DHA
O1 H1 O2 1 0.82 2.08 2.663(5) 127.4

loop_
_geom_torsion_atom_site_label_1
_geom_torsion_atom_site_label_2
_geom_torsion_atom_site_label_3
_geom_torsion_atom_site_label_4
_geom_torsion_site_symmetry_1
_geom_torsion_site_symmetry_4
_geom_torsion
O1 C1 C2 C13 . . 59.8(5)
C7 C1 C2 C13 . . -63.1(5)
C6 C1 C2 C13 . . 175.2(4)
O1 C1 C2 C3 . . -61.6(5)
C7 C1 C2 C3 . . 175.5(4)
C6 C1 C2 C3 . . 53.8(5)
C13 C2 C3 C27 . . 57.6(5)
C1 C2 C3 C27 . . -180.0(4)
C13 C2 C3 C4 . . -176.6(4)
C1 C2 C3 C4 . . -54.2(5)
C27 C3 C4 C20 . . -57.1(5)
C2 C3 C4 C20 . . 176.4(4)
C27 C3 C4 C5 . . -177.8(4)
C2 C3 C4 C5 . . 55.7(5)
C3 C4 C5 C31 . . 178.5(4)
C20 C4 C5 C31 . . 57.3(5)
C3 C4 C5 C6 . . -57.5(5)
C20 C4 C5 C6 . . -178.7(4)
C31 C5 C6 C1 . . -177.8(4)
C4 C5 C6 C1 . . 59.0(5)
O1 C1 C6 C5 . . 60.3(5)
C7 C1 C6 C5 . . -179.7(4)
C2 C1 C6 C5 . . -57.2(5)
O1 C1 C7 C8 . . 178.9(5)
C6 C1 C7 C8 . . 61.9(7)
C2 C1 C7 C8 . . -59.2(7)
O1 C1 C7 C12 . . 1.9(7)
C6 C1 C7 C12 . . -115.1(5)
C2 C1 C7 C12 . . 123.8(5)
C12 C7 C8 C9 . . 2.7(9)
C1 C7 C8 C9 . . -174.6(6)
C7 C8 C9 C10 . . -1.1(11)
C8 C9 C10 C11 . . -0.2(12)
C9 C10 C11 C12 . . -0.5(11)
C10 C11 C12 C7 . . 2.5(10)
C8 C7 C12 C11 . . -3.5(8)
C1 C7 C12 C11 . . 173.8(5)
O2 O2 C13 C14 1 . 0.0(17)
O2 O2 C13 C2 1 . 0.0(17)
C3 C2 C13 O2 . 1 68.3(6)
C1 C2 C13 O2 . 1 -55.2(6)
C3 C2 C13 O2 . . 68.3(6)
C1 C2 C13 O2 . . -55.2(6)
C3 C2 C13 C14 . . -110.3(5)
C1 C2 C13 C14 . . 126.2(5)
O2 C13 C14 C15 1 . 171.6(5)
O2 C13 C14 C15 . . 171.6(5)
C2 C13 C14 C15 . . -9.8(8)
O2 C13 C14 C19 1 . -6.8(7)
O2 C13 C14 C19 . . -6.8(7)
C2 C13 C14 C19 . . 171.8(5)
C19 C14 C15 C16 . . 0.3(8)
C13 C14 C15 C16 . . -178.1(5)
C14 C15 C16 C17 . . -0.2(9)
C15 C16 C17 C18 . . -0.2(10)
C16 C17 C18 C19 . . 0.4(10)
C17 C18 C19 C14 . . -0.3(9)
C15 C14 C19 C18 . . -0.1(8)
C13 C14 C19 C18 . . 178.4(5)
C3 C4 C20 O3 . . -48.0(6)
C5 C4 C20 O3 . . 74.4(5)
C3 C4 C20 C21 . . 133.8(4)
C5 C4 C20 C21 . . -103.8(5)
O3 C20 C21 C22 . . 174.0(5)
C4 C20 C21 C22 . . -7.8(8)
O3 C20 C21 C26 . . -9.7(7)
C4 C20 C21 C26 . . 168.5(5)
C26 C21 C22 C23 . . 1.3(9)
C20 C21 C22 C23 . . 177.6(6)
C21 C22 C23 C24 . . -3.1(11)
C22 C23 C24 C25 . . 3.6(12)
C23 C24 C25 C26 . . -2.2(12)
C24 C25 C26 C21 . . 0.4(11)
C22 C21 C26 C25 . . 0.0(9)
C20 C21 C26 C25 . . -176.4(6)
C4 C3 C27 C28 . . 117.7(6)
C2 C3 C27 C28 . . -117.0(6)
C4 C3 C27 S1 . . -59.4(5)
C2 C3 C27 S1 . . 66.0(5)
C30 S1 C27 C28 . . -0.8(5)
C30 S1 C27 C3 . . 176.7(4)
C3 C27 C28 C29 . . -176.5(5)
S1 C27 C28 C29 . . 0.8(7)
C27 C28 C29 C30 . . -0.4(9)
C28 C29 C30 S1 . . -0.3(9)
C27 S1 C30 C29 . . 0.6(6)
C6 C5 C31 C32 . . -48.9(7)
C4 C5 C31 C32 . . 73.0(6)
C6 C5 C31 S2 . . 131.9(4)
C4 C5 C31 S2 . . -106.1(5)
C34 S2 C31 C32 . . -2.9(4)
C34 S2 C31 C5 . . 176.4(5)
C5 C31 C32 C33 . . -174.4(5)
S2 C31 C32 C33 . . 4.9(6)
C31 C32 C33 C34 . . -5.2(9)
C32 C33 C34 S2 . . 3.0(8)
C31 S2 C34 C33 . . 0.0(6)
